data_2300302
loop_
_publ_author_name
'Ye, Heng-Yun'
'Cai, Hong-Ling'
'Ge, Jia-Zeng'
'Xiong, Ren-Gen'

_publ_section_title
;
 Reversible structural phase transition of pyridinium-4-carboxylic acid
 perchlorate
;
_journal_coden_ASTM JACGAR
_journal_issue 5
_journal_name_full 'Journal of Applied Crystallography'
_journal_page_first 1031
_journal_page_last 1035
_journal_paper_doi 10.1107/S0021889810024039
_journal_volume 43
_journal_year 2010
_chemical_formula_sum 'C6 H6 Cl N O6'
_chemical_formula_weight 223.57
_chemical_name_systematic
;
 ?
;
_space_group_IT_number 14
_symmetry_cell_setting monoclinic
_symmetry_space_group_name_Hall '-P 2ybc'
_symmetry_space_group_name_H-M 'P 1 21/c 1'
_atom_sites_solution_hydrogens geom
_atom_sites_solution_primary direct
_atom_sites_solution_secondary difmap
_audit_creation_method SHELXL-97
_cell_angle_alpha 90.00
_cell_angle_beta 138.055(17)
_cell_angle_gamma 90.00
_cell_formula_units_Z 12
_cell_length_a 17.356(6)
_cell_length_b 13.241(3)
_cell_length_c 16.161(7)
_cell_measurement_temperature 103(2)
_cell_volume 2482.5(17)
_computing_structure_refinement 'SHELXL-97 (Sheldrick, 1997)'
_computing_structure_solution 'SHELXS-97 (Sheldrick, 1990)'
_diffrn_ambient_temperature 103(2)
_diffrn_measured_fraction_theta_full 0.965
_diffrn_measured_fraction_theta_max 0.965
_diffrn_radiation_monochromator graphite
_diffrn_radiation_source 'fine-focus sealed tube'
_diffrn_radiation_type MoK\a
_diffrn_radiation_wavelength 0.71073
_diffrn_reflns_av_R_equivalents 0.0367
_diffrn_reflns_av_sigmaI/netI 0.0322
_diffrn_reflns_limit_h_max 20
_diffrn_reflns_limit_h_min -20
_diffrn_reflns_limit_k_max 16
_diffrn_reflns_limit_k_min -15
_diffrn_reflns_limit_l_max 20
_diffrn_reflns_limit_l_min -20
_diffrn_reflns_number 21324
_diffrn_reflns_theta_full 26.37
_diffrn_reflns_theta_max 26.73
_diffrn_reflns_theta_min 2.90
_exptl_absorpt_coefficient_mu 0.467
_exptl_absorpt_correction_T_max 1.0000
_exptl_absorpt_correction_T_min 0.8951
_exptl_absorpt_correction_type multi-scan
_exptl_crystal_density_diffrn 1.795
_exptl_crystal_density_method 'not measured'
_exptl_crystal_F_000 1368
_exptl_crystal_size_max 0.42
_exptl_crystal_size_mid 0.30
_exptl_crystal_size_min 0.30
_refine_diff_density_max 0.449
_refine_diff_density_min -0.595
_refine_ls_extinction_method none
_refine_ls_goodness_of_fit_ref 1.074
_refine_ls_hydrogen_treatment constr
_refine_ls_matrix_type full
_refine_ls_number_parameters 382
_refine_ls_number_reflns 4908
_refine_ls_number_restraints 0
_refine_ls_restrained_S_all 1.074
_refine_ls_R_factor_all 0.0394
_refine_ls_R_factor_gt 0.0357
_refine_ls_shift/su_max 0.001
_refine_ls_shift/su_mean 0.000
_refine_ls_structure_factor_coef Fsqd
_refine_ls_weighting_details 'calc w=1/[\s^2^(Fo^2^)+(0.0656P)^2^+0.8233P] where P=(Fo^2^+2Fc^2^)/3'
_refine_ls_weighting_scheme calc
_refine_ls_wR_factor_gt 0.1052
_refine_ls_wR_factor_ref 0.1074
_reflns_number_gt 4449
_reflns_number_total 5031
_reflns_threshold_expression >2sigma(I)
_cod_data_source_file wf5065.cif
_cod_data_source_block 103K
_cod_original_cell_volume 2482.3(14)
_cod_original_sg_symbol_H-M 'P 21/c'
_cod_database_code 2300302

loop_
_symmetry_equiv_pos_as_xyz
'x, y, z'
'-x, y+1/2, -z+1/2'
'-x, -y, -z'
'x, -y-1/2, z-1/2'

loop_
_atom_site_type_symbol
_atom_site_label
_atom_site_fract_x
_atom_site_fract_y
_atom_site_fract_z
_atom_site_U_iso_or_equiv
_atom_site_adp_type
_atom_site_calc_flag
_atom_site_refinement_flags
_atom_site_occupancy
_atom_site_disorder_assembly
_atom_site_disorder_group
C C1 0.03957(15) 0.44437(12) 0.86614(15) 0.0169(3) Uani d . 1 . .
H H1B 0.0417 0.4539 0.9260 0.020 Uiso calc R 1 . .
C C2 -0.01100(14) 0.51316(12) 0.78012(14) 0.0149(3) Uani d . 1 . .
H H2A -0.0477 0.5714 0.7727 0.018 Uiso calc R 1 . .
C C3 -0.00538(14) 0.49267(11) 0.70540(14) 0.0137(3) Uani d . 1 . .
C C4 0.04540(15) 0.40228(12) 0.71448(14) 0.0164(3) Uani d . 1 . .
H H4A 0.0449 0.3908 0.6561 0.020 Uiso calc R 1 . .
C C5 0.09246(15) 0.33494(12) 0.80044(15) 0.0167(3) Uani d . 1 . .
H H5A 0.1254 0.2739 0.8070 0.020 Uiso calc R 1 . .
C C6 -0.05019(14) 0.57231(12) 0.61896(14) 0.0144(3) Uani d . 1 . .
C C7 0.35985(15) 0.43912(12) 0.87583(14) 0.0167(3) Uani d . 1 . .
H H7A 0.3597 0.4479 0.9341 0.020 Uiso calc R 1 . .
C C8 0.31124(14) 0.50818(12) 0.79119(14) 0.0150(3) Uani d . 1 . .
H H8A 0.2744 0.5665 0.7834 0.018 Uiso calc R 1 . .
C C9 0.31889(14) 0.48811(12) 0.71766(14) 0.0140(3) Uani d . 1 . .
C C10 0.37074(15) 0.39828(12) 0.72766(14) 0.0163(3) Uani d . 1 . .
H H10A 0.3714 0.3872 0.6701 0.020 Uiso calc R 1 . .
C C11 0.41744(15) 0.33065(12) 0.81353(14) 0.0168(3) Uani d . 1 . .
H H11A 0.4522 0.2703 0.8215 0.020 Uiso calc R 1 . .
C C12 0.27544(14) 0.56836(11) 0.63220(14) 0.0147(3) Uani d . 1 . .
C C13 0.67983(15) 0.43640(12) 0.83007(15) 0.0180(4) Uani d . 1 . .
H H13A 0.6676 0.4402 0.8784 0.022 Uiso calc R 1 . .
C C14 0.63626(15) 0.50668(12) 0.74775(15) 0.0167(3) Uani d . 1 . .
H H14A 0.5913 0.5615 0.7318 0.020 Uiso calc R 1 . .
C CC15 0.66246(14) 0.49249(11) 0.68789(13) 0.0140(3) Uani d . 1 . .
C C16 0.72695(14) 0.40769(12) 0.70835(14) 0.0158(3) Uani d . 1 . .
H H16A 0.7407 0.4018 0.6616 0.019 Uiso calc R 1 . .
C C17 0.76679(15) 0.33871(12) 0.79037(14) 0.0166(3) Uani d . 1 . .
H H17A 0.8087 0.2813 0.8055 0.020 Uiso calc R 1 . .
C C18 0.62149(14) 0.57213(12) 0.60301(13) 0.0148(3) Uani d . 1 . .
N N1 0.09000(12) 0.35862(10) 0.87381(12) 0.0157(3) Uani d . 1 . .
H H1A 0.1233 0.3169 0.9354 0.019 Uiso calc R 1 . .
N N2 0.41173(12) 0.35345(10) 0.88470(12) 0.0160(3) Uani d . 1 . .
H H2B 0.4435 0.3112 0.9454 0.019 Uiso calc R 1 . .
N N3 0.74378(12) 0.35598(10) 0.84910(12) 0.0168(3) Uani d . 1 . .
H H3A 0.7713 0.3124 0.9072 0.020 Uiso calc R 1 . .
Cl Cl3 0.55612(4) 0.80167(3) 0.38250(4) 0.01354(12) Uani d . 1 . .
Cl Cl1 -0.11025(3) 0.80359(3) 0.39994(3) 0.01273(12) Uani d . 1 . .
Cl Cl2 0.22941(3) 0.79584(3) 0.41991(3) 0.01364(12) Uani d . 1 . .
O O1 -0.11127(10) 0.64368(8) 0.59645(10) 0.0174(3) Uani d . 1 . .
O O2 -0.01290(12) 0.55395(9) 0.57319(11) 0.0218(3) Uani d . 1 . .
H H2 -0.0239 0.6050 0.5345 0.033 Uiso calc R 1 . .
O O3 0.21999(10) 0.64235(8) 0.61429(10) 0.0179(3) Uani d . 1 . .
O O4 0.30740(12) 0.54730(8) 0.58197(11) 0.0210(3) Uani d . 1 . .
H H4 0.2994 0.5987 0.5457 0.031 Uiso calc R 1 . .
O O5 0.54958(10) 0.63833(8) 0.57009(10) 0.0184(3) Uani d . 1 . .
O O6 0.67288(11) 0.55969(9) 0.56980(10) 0.0204(3) Uani d . 1 . .
H H6 0.6591 0.6100 0.5287 0.031 Uiso calc R 1 . .
O O7 -0.19455(11) 0.80848(8) 0.40613(11) 0.0179(3) Uani d . 1 . .
O O8 -0.02732(12) 0.71855(9) 0.46760(11) 0.0230(3) Uani d . 1 . .
O O9 -0.17838(11) 0.79138(9) 0.28243(11) 0.0230(3) Uani d . 1 . .
O O10 -0.03837(12) 0.89499(9) 0.44632(12) 0.0263(3) Uani d . 1 . .
O O11 0.14983(11) 0.80153(9) 0.43163(11) 0.0194(3) Uani d . 1 . .
O O12 0.30829(11) 0.70725(8) 0.48165(11) 0.0198(3) Uani d . 1 . .
O O13 0.15581(12) 0.78773(9) 0.30036(11) 0.0237(3) Uani d . 1 . .
O O14 0.30568(12) 0.88475(9) 0.46859(11) 0.0253(3) Uani d . 1 . .
O O15 0.47374(11) 0.79988(8) 0.39108(11) 0.0186(3) Uani d . 1 . .
O O16 0.65164(11) 0.72593(9) 0.45924(11) 0.0213(3) Uani d . 1 . .
O O17 0.48804(11) 0.78057(10) 0.26604(11) 0.0242(3) Uani d . 1 . .
O O18 0.61393(12) 0.89945(9) 0.41699(12) 0.0275(3) Uani d . 1 . .

loop_
_atom_site_aniso_label
_atom_site_aniso_U_11
_atom_site_aniso_U_22
_atom_site_aniso_U_33
_atom_site_aniso_U_12
_atom_site_aniso_U_13
_atom_site_aniso_U_23
C1 0.0246(9) 0.0156(8) 0.0139(8) -0.0022(6) 0.0154(7) -0.0017(6)
C2 0.0196(9) 0.0137(7) 0.0136(7) 0.0000(6) 0.0130(7) -0.0010(6)
C3 0.0164(8) 0.0131(7) 0.0092(7) -0.0029(6) 0.0088(7) -0.0020(5)
C4 0.0245(9) 0.0144(8) 0.0129(7) 0.0003(6) 0.0147(7) -0.0002(6)
C5 0.0240(9) 0.0137(8) 0.0150(8) 0.0011(6) 0.0153(7) 0.0006(6)
C6 0.0173(9) 0.0132(8) 0.0088(7) -0.0023(6) 0.0085(7) -0.0021(5)
C7 0.0222(9) 0.0172(8) 0.0131(7) -0.0035(7) 0.0139(7) -0.0025(6)
C8 0.0194(9) 0.0141(8) 0.0141(7) -0.0013(6) 0.0132(7) -0.0023(6)
C9 0.0159(8) 0.0148(8) 0.0094(7) -0.0047(6) 0.0088(7) -0.0033(5)
C10 0.0229(9) 0.0156(8) 0.0124(7) -0.0012(6) 0.0138(7) -0.0018(6)
C11 0.0233(9) 0.0138(8) 0.0152(8) -0.0003(6) 0.0149(7) -0.0010(6)
C12 0.0177(9) 0.0134(7) 0.0094(7) -0.0032(6) 0.0090(7) -0.0029(5)
C13 0.0275(10) 0.0173(8) 0.0156(8) -0.0021(7) 0.0180(8) -0.0014(6)
C14 0.0222(9) 0.0149(8) 0.0157(8) -0.0011(6) 0.0149(7) -0.0016(6)
CC15 0.0170(8) 0.0141(7) 0.0074(7) -0.0040(6) 0.0081(6) -0.0027(5)
C16 0.0229(9) 0.0149(8) 0.0115(7) -0.0018(6) 0.0134(7) -0.0013(6)
C17 0.0224(9) 0.0150(8) 0.0139(7) 0.0006(6) 0.0139(7) -0.0005(6)
C18 0.0182(9) 0.0136(8) 0.0081(7) -0.0037(6) 0.0085(7) -0.0029(5)
N1 0.0229(8) 0.0144(7) 0.0109(6) -0.0002(5) 0.0129(6) 0.0011(5)
N2 0.0221(8) 0.0152(7) 0.0102(6) -0.0011(5) 0.0119(6) 0.0007(5)
N3 0.0246(8) 0.0159(7) 0.0108(6) -0.0011(6) 0.0134(6) 0.0009(5)
Cl3 0.0180(2) 0.0135(2) 0.0098(2) 0.00258(13) 0.01048(18) 0.00169(12)
Cl1 0.0166(2) 0.0132(2) 0.0084(2) 0.00131(13) 0.00928(19) 0.00084(11)
Cl2 0.0184(2) 0.0139(2) 0.0092(2) 0.00182(14) 0.01044(18) 0.00091(12)
O1 0.0227(7) 0.0142(6) 0.0117(5) 0.0023(5) 0.0118(5) 0.0017(4)
O2 0.0401(8) 0.0180(6) 0.0162(6) 0.0058(5) 0.0236(6) 0.0053(4)
O3 0.0237(7) 0.0147(6) 0.0125(5) 0.0013(5) 0.0127(5) 0.0010(4)
O4 0.0389(8) 0.0158(6) 0.0152(6) 0.0023(5) 0.0222(6) 0.0019(4)
O5 0.0229(7) 0.0159(6) 0.0124(5) 0.0013(5) 0.0119(5) 0.0017(4)
O6 0.0357(7) 0.0173(6) 0.0147(6) 0.0040(5) 0.0207(6) 0.0042(4)
O7 0.0240(7) 0.0219(6) 0.0124(6) 0.0014(5) 0.0149(6) -0.0002(4)
O8 0.0324(8) 0.0233(6) 0.0179(6) 0.0124(5) 0.0201(6) 0.0107(5)
O9 0.0275(7) 0.0311(7) 0.0070(6) 0.0045(5) 0.0118(6) 0.0009(4)
O10 0.0401(8) 0.0224(7) 0.0235(7) -0.0121(6) 0.0258(7) -0.0081(5)
O11 0.0262(7) 0.0241(6) 0.0134(6) 0.0035(5) 0.0164(6) 0.0012(4)
O12 0.0278(7) 0.0189(6) 0.0135(6) 0.0083(5) 0.0156(6) 0.0060(4)
O13 0.0294(8) 0.0303(7) 0.0077(6) 0.0071(5) 0.0127(6) 0.0026(4)
O14 0.0367(8) 0.0197(6) 0.0214(6) -0.0073(5) 0.0222(6) -0.0036(5)
O15 0.0247(7) 0.0236(6) 0.0116(6) 0.0033(5) 0.0147(6) 0.0021(4)
O16 0.0254(7) 0.0230(6) 0.0153(6) 0.0093(5) 0.0151(6) 0.0090(5)
O17 0.0270(7) 0.0356(7) 0.0067(6) 0.0048(5) 0.0115(6) 0.0003(5)
O18 0.0471(9) 0.0172(6) 0.0288(7) -0.0063(6) 0.0314(7) -0.0034(5)

loop_
_atom_type_symbol
_atom_type_description
_atom_type_scat_dispersion_real
_atom_type_scat_dispersion_imag
_atom_type_scat_source
C C 0.0033 0.0016 'International Tables Vol C Tables 4.2.6.8 and 6.1.1.4'
Cl Cl 0.1484 0.1585 'International Tables Vol C Tables 4.2.6.8 and 6.1.1.4'
N N 0.0061 0.0033 'International Tables Vol C Tables 4.2.6.8 and 6.1.1.4'
O O 0.0106 0.0060 'International Tables Vol C Tables 4.2.6.8 and 6.1.1.4'
H H 0.0000 0.0000 'International Tables Vol C Tables 4.2.6.8 and 6.1.1.4'

loop_
_geom_angle_atom_site_label_1
_geom_angle_atom_site_label_2
_geom_angle_atom_site_label_3
_geom_angle_site_symmetry_1
_geom_angle_site_symmetry_3
_geom_angle
_geom_angle_publ_flag
C2 C1 N1 . . 123.09(14) ?
C2 C1 H1B . . 118.5 ?
N1 C1 H1B . . 118.5 ?
C3 C2 C1 . . 112.56(16) ?
C3 C2 H2A . . 123.7 ?
C1 C2 H2A . . 123.7 ?
C2 C3 C4 . . 122.84(15) ?
C2 C3 C6 . . 112.82(15) ?
C4 C3 C6 . . 124.27(14) ?
C5 C4 C3 . . 122.12(15) ?
C5 C4 H4A . . 118.9 ?
C3 C4 H4A . . 118.9 ?
N1 C5 C4 . . 113.58(16) ?
N1 C5 H5A . . 123.2 ?
C4 C5 H5A . . 123.2 ?
O1 C6 O2 . . 129.62(14) ?
O1 C6 C3 . . 124.44(14) ?
O2 C6 C3 . . 105.94(14) ?
C8 C7 N2 . . 123.03(14) ?
C8 C7 H7A . . 118.5 ?
N2 C7 H7A . . 118.5 ?
C7 C8 C9 . . 112.58(16) ?
C7 C8 H8A . . 123.7 ?
C9 C8 H8A . . 123.7 ?
C8 C9 C10 . . 122.99(15) ?
C8 C9 C12 . . 112.70(15) ?
C10 C9 C12 . . 124.23(14) ?
C11 C10 C9 . . 122.12(15) ?
C11 C10 H10A . . 118.9 ?
C9 C10 H10A . . 118.9 ?
N2 C11 C10 . . 113.35(16) ?
N2 C11 H11A . . 123.3 ?
C10 C11 H11A . . 123.3 ?
O3 C12 O4 . . 129.27(14) ?
O3 C12 C9 . . 124.60(14) ?
O4 C12 C9 . . 106.12(14) ?
C14 C13 N3 . . 121.98(14) ?
C14 C13 H13A . . 119.0 ?
N3 C13 H13A . . 119.0 ?
C13 C14 CC15 . . 112.38(16) ?
C13 C14 H14A . . 123.8 ?
CC15 C14 H14A . . 123.8 ?
C14 CC15 C18 . . 113.03(15) ?
C14 CC15 C16 . . 124.14(14) ?
C18 CC15 C16 . . 122.82(14) ?
C17 C16 CC15 . . 120.86(15) ?
C17 C16 H16A . . 119.6 ?
CC15 C16 H16A . . 119.6 ?
N3 C17 C16 . . 113.66(16) ?
N3 C17 H17A . . 123.2 ?
C16 C17 H17A . . 123.2 ?
O5 C18 O6 . . 130.54(14) ?
O5 C18 CC15 . . 122.79(14) ?
O6 C18 CC15 . . 106.67(14) ?
C5 N1 C1 . . 125.72(14) ?
C5 N1 H1A . . 117.1 ?
C1 N1 H1A . . 117.1 ?
C11 N2 C7 . . 125.87(14) ?
C11 N2 H2B . . 117.1 ?
C7 N2 H2B . . 117.1 ?
C17 N3 C13 . . 126.93(14) ?
C17 N3 H3A . . 116.5 ?
C13 N3 H3A . . 116.5 ?
O17 Cl3 O18 . . 111.42(8) ?
O17 Cl3 O16 . . 107.95(8) ?
O18 Cl3 O16 . . 104.67(8) ?
O17 Cl3 O15 . . 102.80(8) ?
O18 Cl3 O15 . . 113.45(7) ?
O16 Cl3 O15 . . 116.57(7) ?
O9 Cl1 O10 . . 110.46(8) ?
O9 Cl1 O8 . . 108.20(8) ?
O10 Cl1 O8 . . 104.92(8) ?
O9 Cl1 O7 . . 102.96(9) ?
O10 Cl1 O7 . . 114.60(7) ?
O8 Cl1 O7 . . 115.62(7) ?
O13 Cl2 O14 . . 110.76(8) ?
O13 Cl2 O12 . . 109.09(7) ?
O14 Cl2 O12 . . 104.86(8) ?
O13 Cl2 O11 . . 101.99(9) ?
O14 Cl2 O11 . . 115.24(7) ?
O12 Cl2 O11 . . 114.90(7) ?
C6 O2 H2 . . 109.5 ?
C12 O4 H4 . . 109.5 ?
C18 O6 H6 . . 109.5 ?

loop_
_geom_bond_atom_site_label_1
_geom_bond_atom_site_label_2
_geom_bond_site_symmetry_2
_geom_bond_distance
_geom_bond_publ_flag
C1 C2 . 1.310(2) ?
C1 N1 . 1.382(2) ?
C1 H1B . 0.9500 ?
C2 C3 . 1.310(2) ?
C2 H2A . 0.9500 ?
C3 C4 . 1.428(2) ?
C3 C6 . 1.433(2) ?
C4 C5 . 1.305(2) ?
C4 H4A . 0.9500 ?
C5 N1 . 1.257(2) ?
C5 H5A . 0.9500 ?
C6 O1 . 1.255(2) ?
C6 O2 . 1.318(2) ?
C7 C8 . 1.305(2) ?
C7 N2 . 1.388(2) ?
C7 H7A . 0.9500 ?
C8 C9 . 1.317(2) ?
C8 H8A . 0.9500 ?
C9 C10 . 1.426(2) ?
C9 C12 . 1.434(2) ?
C10 C11 . 1.308(2) ?
C10 H10A . 0.9500 ?
C11 N2 . 1.262(2) ?
C11 H11A . 0.9500 ?
C12 O3 . 1.247(2) ?
C12 O4 . 1.309(2) ?
C13 C14 . 1.308(2) ?
C13 N3 . 1.397(2) ?
C13 H13A . 0.9500 ?
C14 CC15 . 1.354(2) ?
C14 H14A . 0.9500 ?
CC15 C18 . 1.431(2) ?
CC15 C16 . 1.439(2) ?
C16 C17 . 1.306(2) ?
C16 H16A . 0.9500 ?
C17 N3 . 1.295(2) ?
C17 H17A . 0.9500 ?
C18 O5 . 1.273(2) ?
C18 O6 . 1.350(2) ?
N1 H1A . 0.8800 ?
N2 H2B . 0.8800 ?
N3 H3A . 0.8800 ?
Cl3 O17 . 1.3070(13) ?
Cl3 O18 . 1.4702(13) ?
Cl3 O16 . 1.4946(13) ?
Cl3 O15 . 1.5358(13) ?
Cl1 O9 . 1.3001(14) ?
Cl1 O10 . 1.4805(13) ?
Cl1 O8 . 1.4812(13) ?
Cl1 O7 . 1.5403(13) ?
Cl2 O13 . 1.3056(14) ?
Cl2 O14 . 1.4859(13) ?
Cl2 O12 . 1.4878(12) ?
Cl2 O11 . 1.5293(13) ?
O2 H2 . 0.8400 ?
O4 H4 . 0.8400 ?
O6 H6 . 0.8400 ?

loop_
_geom_hbond_atom_site_label_D
_geom_hbond_atom_site_label_H
_geom_hbond_atom_site_label_A
_geom_hbond_site_symmetry_A
_geom_hbond_distance_DH
_geom_hbond_distance_HA
_geom_hbond_distance_DA
_geom_hbond_angle_DHA
N1 H1A O7 2_546 0.88 1.84 2.604(2) 144.0
N1 H1A O1 2_546 0.88 2.33 2.8641(18) 119.5
N2 H2B O15 2_646 0.88 1.85 2.621(2) 145.2
N2 H2B O5 2_646 0.88 2.32 2.8928(18) 123.2
N3 H3A O11 2_646 0.88 1.84 2.599(2) 143.5
N3 H3A O3 2_646 0.88 2.30 2.8624(18) 121.7
O2 H2 O8 . 0.84 1.83 2.6625(17) 172.4
O4 H4 O12 . 0.84 1.84 2.6742(17) 169.9
O6 H6 O16 . 0.84 1.85 2.6821(17) 171.4
